data_4025623
loop_
_publ_author_name
'Florenci V. Gonz\'alez'
'Amit Jain'
'Santiago Rodr\'iguez'
'Jos\'e A. S\'aez'
'Cristian Vicent'
'Gabriel Peris'

_publ_section_title
;
 Stereoisomerization of \b-Hydroxy-\a-sulfenyl-\g-butyrolactones
 Controlled by Two Concomitant 1,4-Type Nonbonded Sulfur-Oxygen
 Interactions As Analyzed by X-ray Crystallography
;
_journal_name_full 'Journal of Organic Chemistry'
_journal_page_first 5888
_journal_page_last 5894
_journal_paper_doi 10.1021/jo1009454
_journal_volume 75
_journal_year 2010
_chemical_absolute_configuration syn
_chemical_formula_sum 'C16 H12 O3 S'
_chemical_formula_weight 283.97
_chemical_name_systematic
;
?
;
_space_group_IT_number 2
_symmetry_cell_setting triclinic
_symmetry_space_group_name_Hall '-P 1'
_symmetry_space_group_name_H-M 'P -1'
_atom_sites_solution_hydrogens geom
_atom_sites_solution_primary direct
_atom_sites_solution_secondary difmap
_audit_creation_method SHELXL-97
_cell_angle_alpha 105.579(6)
_cell_angle_beta 96.849(6)
_cell_angle_gamma 91.493(6)
_cell_formula_units_Z 4
_cell_length_a 8.565(2)
_cell_length_b 11.287(3)
_cell_length_c 15.105(4)
_cell_measurement_reflns_used 824
_cell_measurement_temperature 273(2)
_cell_measurement_theta_max 28.15
_cell_measurement_theta_min 2.62
_cell_volume 1394.0(6)
_computing_cell_refinement 'Bruker SMART'
_computing_data_collection 'Bruker SMART'
_computing_data_reduction 'Bruker SAINT'
_computing_molecular_graphics 'Bruker SHELXTL'
_computing_publication_material 'Bruker SHELXTL'
_computing_structure_refinement 'SHELXL-97 (Sheldrick, 1997)'
_computing_structure_solution 'SHELXS-97 (Sheldrick, 1990)'
_diffrn_ambient_temperature 293(2)
_diffrn_measured_fraction_theta_full 0.994
_diffrn_measured_fraction_theta_max 0.994
_diffrn_measurement_device_type 'CCD area detector'
_diffrn_measurement_method 'phi and omega scans'
_diffrn_radiation_monochromator graphite
_diffrn_radiation_source 'fine-focus sealed tube'
_diffrn_radiation_type MoK\a
_diffrn_radiation_wavelength 0.71073
_diffrn_reflns_av_R_equivalents 0.0942
_diffrn_reflns_av_sigmaI/netI 0.1167
_diffrn_reflns_limit_h_max 11
_diffrn_reflns_limit_h_min -10
_diffrn_reflns_limit_k_max 13
_diffrn_reflns_limit_k_min -14
_diffrn_reflns_limit_l_max 19
_diffrn_reflns_limit_l_min -17
_diffrn_reflns_number 9347
_diffrn_reflns_theta_full 27.50
_diffrn_reflns_theta_max 27.50
_diffrn_reflns_theta_min 1.88
_exptl_absorpt_coefficient_mu 0.236
_exptl_absorpt_correction_type none
_exptl_crystal_colour colorless
_exptl_crystal_density_diffrn 1.364
_exptl_crystal_density_meas ?
_exptl_crystal_density_method 'not measured'
_exptl_crystal_description prism
_exptl_crystal_F_000 600
_exptl_crystal_size_max 0.485
_exptl_crystal_size_mid 0.449
_exptl_crystal_size_min 0.315
_refine_diff_density_max 0.300
_refine_diff_density_min -0.303
_refine_diff_density_rms 0.058
_refine_ls_extinction_method none
_refine_ls_goodness_of_fit_ref 0.917
_refine_ls_hydrogen_treatment constr
_refine_ls_matrix_type full
_refine_ls_number_parameters 363
_refine_ls_number_reflns 6374
_refine_ls_number_restraints 0
_refine_ls_restrained_S_all 0.917
_refine_ls_R_factor_all 0.1181
_refine_ls_R_factor_gt 0.0555
_refine_ls_shift/su_max 0.002
_refine_ls_shift/su_mean 0.000
_refine_ls_structure_factor_coef Fsqd
_refine_ls_weighting_details 'calc w=1/[\s^2^(Fo^2^)+(0.0539P)^2^+0.0000P] where P=(Fo^2^+2Fc^2^)/3'
_refine_ls_weighting_scheme calc
_refine_ls_wR_factor_gt 0.1150
_refine_ls_wR_factor_ref 0.1286
_reflns_number_gt 3583
_reflns_number_total 6374
_reflns_threshold_expression >2sigma(I)
_cod_data_source_file jo1009454_si_001.cif
_cod_data_source_block compound1
_cod_depositor_comments
;
The following automatic conversions were performed:

'_exptl_crystal_density_meas' value 'not measured' was changed to '?'
- the value is perceived as not measured.

Automatic conversion script
Id: cif_fix_values 3008 2015-01-20 13:52:24Z robertas 
;
_cod_original_cell_volume 1393.9(7)
_cod_original_formula_sum 'C16 H12 O3 S1'
_cod_database_code 4025623

loop_
_symmetry_equiv_pos_as_xyz
'x, y, z'
'-x, -y, -z'

loop_
_atom_site_label
_atom_site_type_symbol
_atom_site_fract_x
_atom_site_fract_y
_atom_site_fract_z
_atom_site_U_iso_or_equiv
_atom_site_adp_type
_atom_site_occupancy
_atom_site_symmetry_multiplicity
_atom_site_calc_flag
_atom_site_refinement_flags
_atom_site_disorder_assembly
_atom_site_disorder_group
S1 S 0.05866(7) 0.85347(6) 0.39763(5) 0.04135(19) Uani 1 1 d . . .
O11 O 0.36445(19) 1.02678(15) 0.60827(12) 0.0382(4) Uani 1 1 d . . .
O3 O 0.06757(19) 0.85954(16) 0.59229(13) 0.0429(5) Uani 1 1 d . . .
H3 H 0.0475 0.9302 0.5923 0.064 Uiso 1 1 calc R . .
O2 O 0.3090(2) 1.09166(16) 0.48179(13) 0.0483(5) Uani 1 1 d . . .
C4 C 0.2387(3) 0.8769(2) 0.47770(17) 0.0316(6) Uani 1 1 d . . .
H4 H 0.3197 0.8290 0.4461 0.038 Uiso 1 1 calc R . .
C5 C 0.3528(3) 0.9096(2) 0.63376(17) 0.0368(6) Uani 1 1 d . . .
H5 H 0.4501 0.8674 0.6228 0.044 Uiso 1 1 calc R . .
C6 C 0.2175(3) 0.8352(2) 0.56413(17) 0.0344(6) Uani 1 1 d . . .
H6 H 0.2336 0.7469 0.5523 0.041 Uiso 1 1 calc R . .
C7 C 0.3352(3) 0.9346(2) 0.73462(18) 0.0383(6) Uani 1 1 d . . .
C8 C 0.3046(3) 1.0104(2) 0.51943(18) 0.0338(6) Uani 1 1 d . . .
C9 C 0.1273(3) 0.8279(2) 0.28769(18) 0.0390(6) Uani 1 1 d . . .
C10 C 0.2499(3) 1.0287(3) 0.7792(2) 0.0510(7) Uani 1 1 d . . .
H10 H 0.2029 1.0806 0.7467 0.061 Uiso 1 1 calc R . .
C11 C 0.0837(4) 0.7187(3) 0.2220(2) 0.0601(9) Uani 1 1 d . . .
H11 H 0.0271 0.6572 0.2373 0.072 Uiso 1 1 calc R . .
C12 C 0.4028(3) 0.8567(3) 0.7835(2) 0.0533(8) Uani 1 1 d . . .
H12 H 0.4595 0.7918 0.7540 0.064 Uiso 1 1 calc R . .
C13 C 0.2127(4) 0.9176(3) 0.2638(2) 0.0567(8) Uani 1 1 d . . .
H13 H 0.2439 0.9923 0.3074 0.068 Uiso 1 1 calc R . .
C14 C 0.3859(4) 0.8756(4) 0.8757(2) 0.0689(10) Uani 1 1 d . . .
H14 H 0.4312 0.8232 0.9082 0.083 Uiso 1 1 calc R . .
C15 C 0.2515(4) 0.8963(3) 0.1754(2) 0.0660(9) Uani 1 1 d . . .
H15 H 0.3092 0.9569 0.1597 0.079 Uiso 1 1 calc R . .
C16 C 0.2064(4) 0.7876(3) 0.1104(2) 0.0655(9) Uani 1 1 d . . .
H16 H 0.2325 0.7740 0.0506 0.079 Uiso 1 1 calc R . .
C17 C 0.3033(5) 0.9707(4) 0.9196(2) 0.0744(11) Uani 1 1 d . . .
H17 H 0.2944 0.9837 0.9822 0.089 Uiso 1 1 calc R . .
C18 C 0.2333(4) 1.0473(3) 0.8719(2) 0.0692(10) Uani 1 1 d . . .
H18 H 0.1753 1.1110 0.9015 0.083 Uiso 1 1 calc R . .
C19 C 0.1223(4) 0.6987(3) 0.1340(2) 0.0718(10) Uani 1 1 d . . .
H19 H 0.0912 0.6243 0.0900 0.086 Uiso 1 1 calc R . .
S2 S 0.74851(8) 0.47802(6) 0.36795(5) 0.03872(19) Uani 1 1 d . . .
O4 O 0.84188(18) 0.47857(15) 0.56309(13) 0.0375(4) Uani 1 1 d . . .
H4A H 0.7516 0.4615 0.5706 0.056 Uiso 1 1 calc R . .
O10 O 0.61263(16) 0.68701(15) 0.59052(11) 0.0323(4) Uani 1 1 d . . .
O1 O 0.46591(18) 0.63030(16) 0.45254(12) 0.0411(4) Uani 1 1 d . . .
C23 C 0.8524(3) 0.5998(2) 0.55308(16) 0.0299(5) Uani 1 1 d . . .
H23 H 0.9627 0.6245 0.5522 0.036 Uiso 1 1 calc R . .
C24 C 0.7521(2) 0.6118(2) 0.46535(16) 0.0289(5) Uani 1 1 d . . .
H24 H 0.7950 0.6829 0.4485 0.035 Uiso 1 1 calc R . .
C25 C 0.5944(3) 0.6423(2) 0.49817(17) 0.0290(5) Uani 1 1 d . . .
C26 C 0.8002(3) 0.6884(2) 0.72460(17) 0.0327(6) Uani 1 1 d . . .
C27 C 0.7823(2) 0.6969(2) 0.62689(16) 0.0298(6) Uani 1 1 d . . .
H27 H 0.8259 0.7782 0.6273 0.036 Uiso 1 1 calc R . .
C28 C 0.7063(3) 0.5366(2) 0.27025(18) 0.0376(6) Uani 1 1 d . . .
C29 C 0.6278(3) 0.6411(3) 0.26989(19) 0.0452(7) Uani 1 1 d . . .
H29 H 0.5979 0.6894 0.3248 0.054 Uiso 1 1 calc R . .
C30 C 0.9100(3) 0.7662(3) 0.7905(2) 0.0491(7) Uani 1 1 d . . .
H30 H 0.9732 0.8223 0.7734 0.059 Uiso 1 1 calc R . .
C31 C 0.7077(3) 0.6048(3) 0.75204(19) 0.0439(7) Uani 1 1 d . . .
H31 H 0.6336 0.5513 0.7087 0.053 Uiso 1 1 calc R . .
C32 C 0.7498(4) 0.4653(3) 0.1875(2) 0.0621(9) Uani 1 1 d . . .
H32 H 0.8036 0.3945 0.1863 0.075 Uiso 1 1 calc R . .
C33 C 0.7254(4) 0.6012(3) 0.8427(2) 0.0558(8) Uani 1 1 d . . .
H33 H 0.6630 0.5450 0.8604 0.067 Uiso 1 1 calc R . .
C34 C 0.5928(4) 0.6752(3) 0.1892(2) 0.0615(9) Uani 1 1 d . . .
H34 H 0.5412 0.7470 0.1902 0.074 Uiso 1 1 calc R . .
C35 C 0.8346(4) 0.6798(3) 0.9080(2) 0.0619(9) Uani 1 1 d . . .
H35 H 0.8455 0.6774 0.9695 0.074 Uiso 1 1 calc R . .
C36 C 0.9266(4) 0.7613(3) 0.8813(2) 0.0632(9) Uani 1 1 d . . .
H36 H 1.0012 0.8140 0.9249 0.076 Uiso 1 1 calc R . .
C37 C 0.6333(4) 0.6043(4) 0.1074(2) 0.0723(11) Uani 1 1 d . . .
H37 H 0.6073 0.6265 0.0527 0.087 Uiso 1 1 calc R . .
C38 C 0.7122(5) 0.5009(4) 0.1070(2) 0.0817(12) Uani 1 1 d . . .
H38 H 0.7414 0.4533 0.0517 0.098 Uiso 1 1 calc R . .

loop_
_atom_site_aniso_label
_atom_site_aniso_U_11
_atom_site_aniso_U_22
_atom_site_aniso_U_33
_atom_site_aniso_U_23
_atom_site_aniso_U_13
_atom_site_aniso_U_12
S1 0.0324(4) 0.0413(4) 0.0494(4) 0.0110(3) 0.0057(3) -0.0017(3)
O11 0.0386(10) 0.0274(10) 0.0492(11) 0.0127(8) 0.0043(8) -0.0056(7)
O3 0.0330(10) 0.0376(11) 0.0604(12) 0.0156(10) 0.0121(9) -0.0068(8)
O2 0.0587(12) 0.0321(11) 0.0608(13) 0.0229(10) 0.0119(10) -0.0040(9)
C4 0.0290(12) 0.0239(13) 0.0429(15) 0.0092(11) 0.0080(11) 0.0041(10)
C5 0.0333(14) 0.0326(15) 0.0490(17) 0.0176(13) 0.0070(12) 0.0082(11)
C6 0.0345(14) 0.0217(13) 0.0496(16) 0.0112(11) 0.0112(12) 0.0045(10)
C7 0.0325(14) 0.0336(15) 0.0489(17) 0.0134(13) 0.0015(12) -0.0018(11)
C8 0.0268(13) 0.0267(14) 0.0497(17) 0.0102(12) 0.0121(11) 0.0026(10)
C9 0.0366(14) 0.0371(15) 0.0420(16) 0.0096(13) 0.0019(12) 0.0051(12)
C10 0.0554(18) 0.0445(18) 0.0510(19) 0.0101(15) 0.0052(14) 0.0057(14)
C11 0.072(2) 0.048(2) 0.055(2) 0.0061(16) 0.0078(17) -0.0108(16)
C12 0.0549(18) 0.0461(19) 0.062(2) 0.0221(16) 0.0031(15) -0.0013(14)
C13 0.068(2) 0.0455(19) 0.056(2) 0.0112(15) 0.0109(16) -0.0067(15)
C14 0.084(3) 0.069(3) 0.057(2) 0.031(2) -0.0042(19) -0.009(2)
C15 0.076(2) 0.070(2) 0.058(2) 0.0246(19) 0.0159(18) -0.0072(18)
C16 0.071(2) 0.081(3) 0.0427(19) 0.0136(19) 0.0091(16) 0.0104(19)
C17 0.097(3) 0.082(3) 0.041(2) 0.016(2) 0.0040(19) -0.028(2)
C18 0.080(2) 0.063(2) 0.054(2) -0.0036(18) 0.0174(18) -0.0068(19)
C19 0.086(3) 0.061(2) 0.055(2) -0.0066(18) 0.0080(19) -0.0038(19)
S2 0.0415(4) 0.0288(3) 0.0438(4) 0.0068(3) 0.0033(3) 0.0083(3)
O4 0.0275(9) 0.0284(10) 0.0603(12) 0.0165(8) 0.0096(8) 0.0040(7)
O10 0.0218(8) 0.0334(10) 0.0445(11) 0.0132(8) 0.0090(7) 0.0052(7)
O1 0.0205(9) 0.0490(12) 0.0554(12) 0.0183(9) 0.0017(8) 0.0021(8)
C23 0.0204(11) 0.0265(13) 0.0436(15) 0.0104(11) 0.0053(10) -0.0020(9)
C24 0.0216(12) 0.0256(13) 0.0406(15) 0.0096(11) 0.0068(10) 0.0009(9)
C25 0.0244(13) 0.0233(13) 0.0426(16) 0.0134(11) 0.0075(11) 0.0020(9)
C26 0.0257(12) 0.0338(14) 0.0403(15) 0.0114(12) 0.0074(11) 0.0021(10)
C27 0.0198(11) 0.0251(13) 0.0441(15) 0.0097(11) 0.0032(10) -0.0031(9)
C28 0.0306(13) 0.0357(15) 0.0452(16) 0.0093(13) 0.0060(12) -0.0076(11)
C29 0.0452(16) 0.0496(18) 0.0433(17) 0.0157(14) 0.0081(13) 0.0035(13)
C30 0.0419(16) 0.0493(19) 0.0519(19) 0.0096(15) 0.0023(14) -0.0107(13)
C31 0.0429(16) 0.0460(17) 0.0425(17) 0.0134(13) 0.0036(13) -0.0094(13)
C32 0.080(2) 0.050(2) 0.052(2) 0.0017(16) 0.0224(17) -0.0012(16)
C33 0.061(2) 0.061(2) 0.0492(19) 0.0222(16) 0.0118(15) -0.0112(16)
C34 0.060(2) 0.065(2) 0.064(2) 0.0313(19) -0.0008(17) -0.0103(16)
C35 0.068(2) 0.076(2) 0.0442(18) 0.0221(18) 0.0069(16) -0.0019(18)
C36 0.063(2) 0.071(2) 0.0454(19) 0.0060(17) -0.0049(16) -0.0146(17)
C37 0.091(3) 0.073(3) 0.052(2) 0.025(2) -0.0014(19) -0.022(2)
C38 0.118(3) 0.078(3) 0.042(2) -0.0001(19) 0.027(2) -0.016(2)

loop_
_atom_type_symbol
_atom_type_description
_atom_type_scat_dispersion_real
_atom_type_scat_dispersion_imag
_atom_type_scat_source
C C 0.0033 0.0016 'International Tables Vol C Tables 4.2.6.8 and 6.1.1.4'
H H 0.0000 0.0000 'International Tables Vol C Tables 4.2.6.8 and 6.1.1.4'
O O 0.0106 0.0060 'International Tables Vol C Tables 4.2.6.8 and 6.1.1.4'
S S 0.1246 0.1234 'International Tables Vol C Tables 4.2.6.8 and 6.1.1.4'

loop_
_geom_angle_atom_site_label_1
_geom_angle_atom_site_label_2
_geom_angle_atom_site_label_3
_geom_angle
_geom_angle_site_symmetry_1
_geom_angle_site_symmetry_3
_geom_angle_publ_flag
C9 S1 C4 103.25(12) . . ?
C8 O11 C5 110.37(18) . . ?
C6 C4 C8 102.3(2) . . ?
C6 C4 S1 112.10(15) . . ?
C8 C4 S1 116.45(17) . . ?
O11 C5 C7 110.1(2) . . ?
O11 C5 C6 103.68(18) . . ?
C7 C5 C6 117.05(19) . . ?
O3 C6 C5 113.5(2) . . ?
O3 C6 C4 112.07(19) . . ?
C5 C6 C4 101.47(17) . . ?
C10 C7 C12 119.1(3) . . ?
C10 C7 C5 122.4(2) . . ?
C12 C7 C5 118.5(3) . . ?
O2 C8 O11 122.2(2) . . ?
O2 C8 C4 128.2(2) . . ?
O11 C8 C4 109.6(2) . . ?
C11 C9 C13 118.7(3) . . ?
C11 C9 S1 118.7(2) . . ?
C13 C9 S1 122.5(2) . . ?
C7 C10 C18 120.7(3) . . ?
C19 C11 C9 120.8(3) . . ?
C14 C12 C7 119.9(3) . . ?
C15 C13 C9 119.9(3) . . ?
C17 C14 C12 120.5(3) . . ?
C16 C15 C13 120.8(3) . . ?
C15 C16 C19 119.3(3) . . ?
C14 C17 C18 120.4(3) . . ?
C17 C18 C10 119.4(4) . . ?
C16 C19 C11 120.4(3) . . ?
C28 S2 C24 103.83(12) . . ?
C25 O10 C27 109.50(17) . . ?
O4 C23 C27 114.71(18) . . ?
O4 C23 C24 112.48(18) . . ?
C27 C23 C24 100.26(18) . . ?
C25 C24 C23 102.60(19) . . ?
C25 C24 S2 115.21(16) . . ?
C23 C24 S2 113.48(16) . . ?
O1 C25 O10 121.5(2) . . ?
O1 C25 C24 128.5(2) . . ?
O10 C25 C24 109.96(19) . . ?
C30 C26 C31 118.5(2) . . ?
C30 C26 C27 119.6(2) . . ?
C31 C26 C27 121.9(2) . . ?
O10 C27 C26 109.24(17) . . ?
O10 C27 C23 103.43(17) . . ?
C26 C27 C23 119.37(19) . . ?
C29 C28 C32 118.9(3) . . ?
C29 C28 S2 125.1(2) . . ?
C32 C28 S2 115.9(2) . . ?
C28 C29 C34 120.7(3) . . ?
C36 C30 C26 120.6(2) . . ?
C33 C31 C26 120.3(2) . . ?
C38 C32 C28 119.4(3) . . ?
C31 C33 C35 120.7(3) . . ?
C37 C34 C29 120.5(4) . . ?
C36 C35 C33 119.2(3) . . ?
C35 C36 C30 120.7(3) . . ?
C38 C37 C34 119.3(3) . . ?
C37 C38 C32 121.2(3) . . ?

loop_
_geom_bond_atom_site_label_1
_geom_bond_atom_site_label_2
_geom_bond_distance
_geom_bond_site_symmetry_2
_geom_bond_publ_flag
S1 C9 1.781(3) . ?
S1 C4 1.809(2) . ?
O11 C8 1.340(3) . ?
O11 C5 1.477(3) . ?
O3 C6 1.411(3) . ?
O2 C8 1.204(3) . ?
C4 C6 1.530(3) . ?
C4 C8 1.532(3) . ?
C5 C7 1.500(4) . ?
C5 C6 1.530(3) . ?
C7 C10 1.375(4) . ?
C7 C12 1.387(4) . ?
C9 C11 1.369(4) . ?
C9 C13 1.383(4) . ?
C10 C18 1.384(4) . ?
C11 C19 1.369(4) . ?
C12 C14 1.377(4) . ?
C13 C15 1.374(4) . ?
C14 C17 1.364(5) . ?
C15 C16 1.362(5) . ?
C16 C19 1.366(5) . ?
C17 C18 1.373(5) . ?
S2 C28 1.776(3) . ?
S2 C24 1.800(2) . ?
O4 C23 1.418(3) . ?
O10 C25 1.338(3) . ?
O10 C27 1.481(3) . ?
O1 C25 1.211(3) . ?
C23 C27 1.531(3) . ?
C23 C24 1.531(3) . ?
C24 C25 1.510(3) . ?
C26 C30 1.382(3) . ?
C26 C31 1.392(3) . ?
C26 C27 1.495(3) . ?
C28 C29 1.374(4) . ?
C28 C32 1.390(4) . ?
C29 C34 1.377(4) . ?
C30 C36 1.378(4) . ?
C31 C33 1.372(4) . ?
C32 C38 1.386(4) . ?
C33 C35 1.379(4) . ?
C34 C37 1.368(5) . ?
C35 C36 1.366(4) . ?
C37 C38 1.363(5) . ?
